data_4123856
loop_
_publ_author_name
'R\"osler, Sina'
'Obenauf, Johannes'
'Kempe, Rhett'

_publ_section_title
;
 A Highly Active and Easily Accessible Cobalt Catalyst for Selective
 Hydrogenation of C&#x2550;O Bonds.
;
_journal_issue 25
_journal_name_full 'Journal of the American Chemical Society'
_journal_page_first 7998
_journal_page_last 8001
_journal_paper_doi 10.1021/jacs.5b04349
_journal_volume 137
_journal_year 2015
_chemical_formula_moiety 'C22 H34 Cl2 Co F3 N5 P2'
_chemical_formula_sum 'C22 H34 Cl2 Co F3 N5 P2'
_chemical_formula_weight 617.31
_chemical_name_systematic
;
 ?
;
_space_group_crystal_system orthorhombic
_space_group_IT_number 19
_space_group_name_Hall 'P 2ac 2ab'
_space_group_name_H-M_alt 'P 21 21 21'
_symmetry_space_group_name_Hall 'P 2ac 2ab'
_symmetry_space_group_name_H-M 'P 21 21 21'
_atom_sites_solution_hydrogens mixed
_audit_creation_method SHELXL-2014
_cell_angle_alpha 90
_cell_angle_beta 90
_cell_angle_gamma 90
_cell_formula_units_Z 4
_cell_length_a 9.6882(3)
_cell_length_b 13.0841(3)
_cell_length_c 21.5222(3)
_cell_measurement_reflns_used all
_cell_measurement_temperature 133(2)
_cell_measurement_theta_max 27.13
_cell_measurement_theta_min 1.82
_cell_volume 2728.18(11)
_computing_cell_refinement STOE-XAREA
_computing_data_collection STOE-XAREA
_computing_data_reduction STOE-XAREA
_computing_structure_refinement 'SHELXL-2014 (Sheldrick, 2014)'
_computing_structure_solution Sir-92
_diffrn_ambient_temperature 133(2)
_diffrn_measured_fraction_theta_full 1.000
_diffrn_measured_fraction_theta_max 0.997
_diffrn_measurement_device_type STOE-IPDS-II
_diffrn_measurement_method omega-scan
_diffrn_radiation_type MoK\a
_diffrn_radiation_wavelength 0.71073
_diffrn_reflns_av_R_equivalents 0.0945
_diffrn_reflns_av_unetI/netI 0.0550
_diffrn_reflns_laue_measured_fraction_full 1.000
_diffrn_reflns_laue_measured_fraction_max 0.997
_diffrn_reflns_limit_h_max 12
_diffrn_reflns_limit_h_min -12
_diffrn_reflns_limit_k_max 16
_diffrn_reflns_limit_k_min -16
_diffrn_reflns_limit_l_max 27
_diffrn_reflns_limit_l_min -27
_diffrn_reflns_number 38485
_diffrn_reflns_point_group_measured_fraction_full 1.000
_diffrn_reflns_point_group_measured_fraction_max 0.996
_diffrn_reflns_theta_full 25.242
_diffrn_reflns_theta_max 26.767
_diffrn_reflns_theta_min 1.821
_exptl_absorpt_coefficient_mu 0.984
_exptl_absorpt_correction_T_max 0.8978
_exptl_absorpt_correction_T_min 0.8169
_exptl_absorpt_correction_type numerical
_exptl_crystal_colour red
_exptl_crystal_density_diffrn 1.503
_exptl_crystal_description block
_exptl_crystal_F_000 1276
_exptl_crystal_size_max 0.205
_exptl_crystal_size_mid 0.197
_exptl_crystal_size_min 0.195
_refine_diff_density_max 0.486
_refine_diff_density_min -0.266
_refine_diff_density_rms 0.073
_refine_ls_abs_structure_details
;
 Flack x determined using 1963 quotients [(I+)-(I-)]/[(I+)+(I-)]
 (Parsons, Flack and Wagner, Acta Cryst. B69 (2013) 249-259).
;
_refine_ls_abs_structure_Flack -0.004(8)
_refine_ls_extinction_method none
_refine_ls_goodness_of_fit_ref 0.981
_refine_ls_hydrogen_treatment mixed
_refine_ls_matrix_type full
_refine_ls_number_parameters 332
_refine_ls_number_reflns 5800
_refine_ls_number_restraints 0
_refine_ls_restrained_S_all 0.981
_refine_ls_R_factor_all 0.0451
_refine_ls_R_factor_gt 0.0360
_refine_ls_shift/su_max 0.001
_refine_ls_shift/su_mean 0.000
_refine_ls_structure_factor_coef Fsqd
_refine_ls_weighting_details 'w=1/[\s^2^(Fo^2^)+(0.0341P)^2^] where P=(Fo^2^+2Fc^2^)/3'
_refine_ls_weighting_scheme calc
_refine_ls_wR_factor_gt 0.0694
_refine_ls_wR_factor_ref 0.0714
_reflns_Friedel_coverage 0.770
_reflns_friedel_fraction_full 1.000
_reflns_friedel_fraction_max 0.995
_reflns_number_gt 5027
_reflns_number_total 5800
_reflns_threshold_expression 'I > 2\s(I)'
_cod_data_source_file ja5b04349_si_002.cif
_cod_data_source_block shelx
_cod_depositor_comments 'Adding full bibliography for 4123856--4123860.cif.'
_cod_database_code 4123856
_shelx_space_group_comment
;
The symmetry employed for this shelxl refinement is uniquely defined
by the following loop, which should always be used as a source of
symmetry information in preference to the above space-group names.
They are only intended as comments.
;
_shelxl_version_number 2014-3

loop_
_space_group_symop_operation_xyz
'x, y, z'
'-x+1/2, -y, z+1/2'
'x+1/2, -y+1/2, -z'
'-x, y+1/2, -z+1/2'

loop_
_atom_site_label
_atom_site_type_symbol
_atom_site_fract_x
_atom_site_fract_y
_atom_site_fract_z
_atom_site_U_iso_or_equiv
_atom_site_adp_type
_atom_site_occupancy
_atom_site_site_symmetry_order
_atom_site_calc_flag
_atom_site_refinement_flags_posn
_atom_site_refinement_flags_adp
C1 C 0.1588(4) 0.8987(3) 0.95240(18) 0.0216(8) Uani 1 1 d . .
C2 C 0.0775(4) 1.0578(3) 0.96809(19) 0.0234(9) Uani 1 1 d . .
C3 C 0.0257(4) 0.9783(3) 0.87917(18) 0.0210(8) Uani 1 1 d . .
C4 C 0.0573(4) 1.1454(3) 1.01064(19) 0.0244(9) Uani 1 1 d . .
C5 C 0.1252(5) 1.1493(3) 1.0673(2) 0.0330(10) Uani 1 1 d . .
H5 H 0.1867 1.0958 1.0785 0.040 Uiso 1 1 calc R U
C6 C 0.1046(5) 1.2298(4) 1.1077(2) 0.0347(9) Uani 1 1 d . .
H6 H 0.1528 1.2321 1.1461 0.042 Uiso 1 1 calc R U
C7 C 0.0137(5) 1.3071(3) 1.0921(2) 0.0300(10) Uani 1 1 d . .
C8 C -0.0564(5) 1.3033(3) 1.0359(2) 0.0337(11) Uani 1 1 d . .
H8 H -0.1198 1.3559 1.0253 0.040 Uiso 1 1 calc R U
C9 C -0.0343(5) 1.2233(4) 0.99543(19) 0.0320(9) Uani 1 1 d . .
H9 H -0.0820 1.2214 0.9569 0.038 Uiso 1 1 calc R U
C10 C -0.0047(5) 1.3950(4) 1.1355(2) 0.0385(12) Uani 1 1 d . .
C11 C 0.4249(4) 0.7040(3) 0.9073(2) 0.0347(11) Uani 1 1 d . .
H11 H 0.4717 0.7056 0.9487 0.042 Uiso 1 1 calc R U
C12 C 0.4701(6) 0.7971(5) 0.8718(3) 0.0619(17) Uani 1 1 d . .
H12A H 0.5711 0.7991 0.8699 0.093 Uiso 1 1 calc R U
H12B H 0.4360 0.8586 0.8928 0.093 Uiso 1 1 calc R U
H12C H 0.4325 0.7943 0.8296 0.093 Uiso 1 1 calc R U
C13 C 0.4693(6) 0.6062(4) 0.8742(2) 0.0441(12) Uani 1 1 d . .
H13A H 0.4172 0.5989 0.8355 0.066 Uiso 1 1 calc R U
H13B H 0.4510 0.5473 0.9011 0.066 Uiso 1 1 calc R U
H13C H 0.5682 0.6096 0.8649 0.066 Uiso 1 1 calc R U
C14 C 0.1828(5) 0.6051(3) 0.9694(2) 0.0307(10) Uani 1 1 d . .
H14 H 0.0941 0.6263 0.9894 0.037 Uiso 1 1 calc R U
C15 C 0.2814(5) 0.5806(4) 1.0216(2) 0.0404(12) Uani 1 1 d . .
H15A H 0.2415 0.5272 1.0480 0.061 Uiso 1 1 calc R U
H15B H 0.2979 0.6422 1.0464 0.061 Uiso 1 1 calc R U
H15C H 0.3690 0.5564 1.0042 0.061 Uiso 1 1 calc R U
C16 C 0.1508(6) 0.5109(4) 0.9309(2) 0.0437(13) Uani 1 1 d . .
H16A H 0.2364 0.4840 0.9130 0.066 Uiso 1 1 calc R U
H16B H 0.0868 0.5291 0.8974 0.066 Uiso 1 1 calc R U
H16C H 0.1084 0.4587 0.9574 0.066 Uiso 1 1 calc R U
C17 C 0.0498(5) 0.9119(3) 0.70934(19) 0.0281(10) Uani 1 1 d . .
H17 H -0.0012 0.9757 0.6981 0.034 Uiso 1 1 calc R U
C18 C 0.1988(5) 0.9414(4) 0.7220(2) 0.0342(10) Uani 1 1 d . .
H18A H 0.2541 0.8795 0.7280 0.051 Uiso 1 1 calc R U
H18B H 0.2033 0.9836 0.7596 0.051 Uiso 1 1 calc R U
H18C H 0.2352 0.9801 0.6867 0.051 Uiso 1 1 calc R U
C19 C 0.0370(5) 0.8385(3) 0.6549(2) 0.0332(10) Uani 1 1 d . .
H19A H 0.0839 0.8674 0.6185 0.050 Uiso 1 1 calc R U
H19B H -0.0607 0.8277 0.6451 0.050 Uiso 1 1 calc R U
H19C H 0.0797 0.7730 0.6658 0.050 Uiso 1 1 calc R U
C20 C -0.2045(4) 0.8232(3) 0.7685(2) 0.0286(9) Uani 1 1 d . .
H20 H -0.2471 0.8196 0.8107 0.034 Uiso 1 1 calc R U
C21 C -0.2940(5) 0.8974(4) 0.7316(2) 0.0356(11) Uani 1 1 d . .
H21A H -0.2628 0.8990 0.6883 0.053 Uiso 1 1 calc R U
H21B H -0.2862 0.9660 0.7496 0.053 Uiso 1 1 calc R U
H21C H -0.3904 0.8750 0.7332 0.053 Uiso 1 1 calc R U
C22 C -0.2089(5) 0.7143(4) 0.7432(2) 0.0401(12) Uani 1 1 d . .
H22A H -0.2998 0.6844 0.7515 0.060 Uiso 1 1 calc R U
H22B H -0.1376 0.6731 0.7637 0.060 Uiso 1 1 calc R U
H22C H -0.1921 0.7153 0.6983 0.060 Uiso 1 1 calc R U
N1 N 0.0964(4) 0.8933(2) 0.89634(14) 0.0206(6) Uani 1 1 d . .
N2 N -0.0385(4) 0.9724(3) 0.82389(16) 0.0244(8) Uani 1 1 d . .
N3 N 0.2300(4) 0.8153(3) 0.97047(17) 0.0251(8) Uani 1 1 d . .
N4 N 0.1530(4) 0.9802(3) 0.98975(15) 0.0237(7) Uani 1 1 d . .
N5 N 0.0154(4) 1.0624(3) 0.91281(15) 0.0237(7) Uani 1 1 d . .
F1 F 0.0114(3) 1.3694(3) 1.19480(13) 0.0484(8) Uani 1 1 d . .
F2 F 0.0872(4) 1.4683(2) 1.12535(19) 0.0793(13) Uani 1 1 d . .
F3 F -0.1315(3) 1.4361(2) 1.13162(14) 0.0518(8) Uani 1 1 d . .
P1 P -0.02562(11) 0.86289(8) 0.78126(5) 0.0212(2) Uani 1 1 d . .
P2 P 0.23839(11) 0.71315(8) 0.92075(5) 0.0226(2) Uani 1 1 d . .
Cl1 Cl 0.16693(11) 0.65984(8) 0.77318(5) 0.0284(2) Uani 1 1 d . .
Cl2 Cl -0.10080(11) 0.69395(8) 0.89729(5) 0.0291(2) Uani 1 1 d . .
Co1 Co 0.09985(5) 0.77085(4) 0.84637(2) 0.01978(12) Uani 1 1 d . .
H3N H 0.269(4) 0.816(3) 1.004(2) 0.014(11) Uiso 1 1 d . .
H2N H -0.066(4) 1.022(3) 0.811(2) 0.014(12) Uiso 1 1 d . .

loop_
_atom_site_aniso_label
_atom_site_aniso_U_11
_atom_site_aniso_U_22
_atom_site_aniso_U_33
_atom_site_aniso_U_23
_atom_site_aniso_U_13
_atom_site_aniso_U_12
C1 0.0211(19) 0.020(2) 0.024(2) -0.0009(16) -0.0024(17) -0.0029(17)
C2 0.026(2) 0.020(2) 0.024(2) -0.0014(16) 0.0023(16) -0.0019(17)
C3 0.023(2) 0.017(2) 0.023(2) 0.0018(15) 0.0008(16) -0.0007(17)
C4 0.031(2) 0.017(2) 0.025(2) -0.0031(17) 0.0014(16) -0.0021(16)
C5 0.039(3) 0.026(2) 0.034(2) -0.0010(18) -0.0082(19) 0.006(2)
C6 0.043(2) 0.031(2) 0.030(2) -0.006(2) -0.004(2) 0.000(2)
C7 0.037(2) 0.024(2) 0.029(2) -0.0036(17) 0.0083(19) -0.0040(19)
C8 0.043(3) 0.023(2) 0.035(2) -0.0009(19) 0.003(2) 0.0088(19)
C9 0.040(2) 0.029(2) 0.028(2) -0.001(2) -0.0030(18) 0.006(2)
C10 0.045(3) 0.026(2) 0.045(3) -0.005(2) 0.017(2) -0.005(2)
C11 0.030(2) 0.034(3) 0.040(3) -0.003(2) -0.0072(19) 0.0082(19)
C12 0.033(3) 0.048(3) 0.105(5) 0.009(3) 0.023(3) -0.001(3)
C13 0.041(3) 0.050(3) 0.041(3) -0.007(2) -0.003(2) 0.018(3)
C14 0.040(3) 0.024(2) 0.028(2) -0.0016(18) -0.004(2) -0.003(2)
C15 0.043(3) 0.038(3) 0.039(3) 0.008(2) -0.004(2) -0.001(2)
C16 0.068(4) 0.023(2) 0.040(3) 0.003(2) -0.007(3) -0.006(2)
C17 0.037(2) 0.024(2) 0.023(2) 0.0015(17) 0.0044(18) 0.0025(18)
C18 0.036(3) 0.032(2) 0.035(2) -0.002(2) 0.008(2) -0.004(2)
C19 0.045(2) 0.030(2) 0.025(2) 0.000(2) 0.003(2) 0.007(2)
C20 0.027(2) 0.027(2) 0.031(2) 0.0047(19) -0.0032(18) -0.0059(18)
C21 0.029(2) 0.038(3) 0.039(3) 0.006(2) -0.006(2) -0.001(2)
C22 0.043(3) 0.032(3) 0.045(3) 0.001(2) -0.012(2) -0.012(2)
N1 0.0239(16) 0.0172(16) 0.0207(15) -0.0022(12) -0.0019(15) -0.0017(15)
N2 0.0301(19) 0.020(2) 0.0228(18) 0.0033(15) -0.0023(15) 0.0026(16)
N3 0.0313(19) 0.0229(19) 0.0211(18) 0.0005(14) -0.0092(15) 0.0044(15)
N4 0.0276(18) 0.0203(18) 0.0233(17) -0.0009(14) -0.0035(14) 0.0000(14)
N5 0.0298(18) 0.0201(17) 0.0211(16) -0.0004(14) -0.0025(15) 0.0021(15)
F1 0.0490(17) 0.060(2) 0.0358(15) -0.0181(14) -0.0006(13) 0.0047(15)
F2 0.097(3) 0.0405(18) 0.101(3) -0.0322(18) 0.063(2) -0.0298(19)
F3 0.065(2) 0.0463(17) 0.0443(16) -0.0120(14) 0.0019(15) 0.0214(15)
P1 0.0241(5) 0.0206(5) 0.0189(5) -0.0002(4) -0.0014(4) 0.0003(4)
P2 0.0271(5) 0.0174(5) 0.0234(5) -0.0011(4) -0.0032(4) 0.0033(4)
Cl1 0.0352(5) 0.0240(5) 0.0261(5) -0.0051(4) -0.0004(4) 0.0041(4)
Cl2 0.0280(5) 0.0334(6) 0.0260(5) 0.0036(4) 0.0029(4) -0.0050(5)
Co1 0.0226(2) 0.0177(3) 0.0191(2) -0.0002(2) -0.0008(2) 0.0004(2)

loop_
_atom_type_symbol
_atom_type_description
_atom_type_scat_dispersion_real
_atom_type_scat_dispersion_imag
_atom_type_scat_source
C C 0.0033 0.0016 'International Tables Vol C Tables 4.2.6.8 and 6.1.1.4'
H H 0.0000 0.0000 'International Tables Vol C Tables 4.2.6.8 and 6.1.1.4'
N N 0.0061 0.0033 'International Tables Vol C Tables 4.2.6.8 and 6.1.1.4'
F F 0.0171 0.0103 'International Tables Vol C Tables 4.2.6.8 and 6.1.1.4'
P P 0.1023 0.0942 'International Tables Vol C Tables 4.2.6.8 and 6.1.1.4'
Cl Cl 0.1484 0.1585 'International Tables Vol C Tables 4.2.6.8 and 6.1.1.4'
Co Co 0.3494 0.9721 'International Tables Vol C Tables 4.2.6.8 and 6.1.1.4'

loop_
_geom_angle_atom_site_label_1
_geom_angle_atom_site_label_2
_geom_angle_atom_site_label_3
_geom_angle
N4 C1 N3 119.6(4)
N4 C1 N1 124.0(4)
N3 C1 N1 116.4(4)
N5 C2 N4 126.3(4)
N5 C2 C4 117.2(4)
N4 C2 C4 116.4(4)
N5 C3 N2 119.9(4)
N5 C3 N1 124.8(4)
N2 C3 N1 115.3(3)
C5 C4 C9 118.9(4)
C5 C4 C2 120.6(4)
C9 C4 C2 120.4(4)
C6 C5 C4 120.9(4)
C5 C6 C7 119.9(4)
C6 C7 C8 119.8(4)
C6 C7 C10 119.2(4)
C8 C7 C10 121.0(4)
C9 C8 C7 120.1(4)
C8 C9 C4 120.5(4)
F2 C10 F1 105.2(4)
F2 C10 F3 108.3(4)
F1 C10 F3 105.5(4)
F2 C10 C7 112.0(4)
F1 C10 C7 113.1(4)
F3 C10 C7 112.2(4)
C12 C11 C13 111.2(4)
C12 C11 P2 108.3(3)
C13 C11 P2 113.9(3)
C15 C14 C16 111.3(4)
C15 C14 P2 113.7(3)
C16 C14 P2 111.9(3)
C18 C17 C19 112.1(4)
C18 C17 P1 108.5(3)
C19 C17 P1 113.5(3)
C21 C20 C22 113.2(4)
C21 C20 P1 115.8(3)
C22 C20 P1 110.2(3)
C1 N1 C3 115.2(3)
C1 N1 Co1 122.2(3)
C3 N1 Co1 122.5(3)
C3 N2 P1 119.4(3)
C1 N3 P2 118.4(3)
C2 N4 C1 114.8(3)
C3 N5 C2 114.7(3)
N2 P1 C17 100.95(19)
N2 P1 C20 104.5(2)
C17 P1 C20 110.5(2)
N2 P1 Co1 99.03(14)
C17 P1 Co1 120.53(15)
C20 P1 Co1 117.46(14)
N3 P2 C11 101.3(2)
N3 P2 C14 103.25(19)
C11 P2 C14 109.2(2)
N3 P2 Co1 98.99(13)
C11 P2 Co1 120.24(16)
C14 P2 Co1 119.66(16)
N1 Co1 P1 83.77(10)
N1 Co1 P2 83.75(10)
P1 Co1 P2 166.85(5)
N1 Co1 Cl1 159.32(11)
P1 Co1 Cl1 93.84(4)
P2 Co1 Cl1 96.38(4)
N1 Co1 Cl2 94.47(11)
P1 Co1 Cl2 94.07(4)
P2 Co1 Cl2 91.00(4)
Cl1 Co1 Cl2 106.19(4)

loop_
_geom_bond_atom_site_label_1
_geom_bond_atom_site_label_2
_geom_bond_distance
C1 N4 1.337(5)
C1 N3 1.349(5)
C1 N1 1.351(5)
C2 N5 1.334(5)
C2 N4 1.335(5)
C2 C4 1.480(6)
C3 N5 1.320(5)
C3 N2 1.345(5)
C3 N1 1.358(5)
C4 C5 1.387(6)
C4 C9 1.390(6)
C5 C6 1.380(6)
C6 C7 1.383(7)
C7 C8 1.388(6)
C7 C10 1.492(6)
C8 C9 1.379(6)
C10 F2 1.326(6)
C10 F1 1.329(6)
C10 F3 1.344(6)
C11 C12 1.502(7)
C11 C13 1.526(7)
C11 P2 1.834(4)
C14 C15 1.509(7)
C14 C16 1.518(6)
C14 P2 1.840(5)
C17 C18 1.519(6)
C17 C19 1.521(6)
C17 P1 1.828(4)
C20 C21 1.525(6)
C20 C22 1.526(6)
C20 P1 1.830(4)
N1 Co1 1.930(3)
N2 P1 1.706(4)
N3 P2 1.714(4)
P1 Co1 2.2116(12)
P2 Co1 2.2213(11)
Cl1 Co1 2.2390(11)
Cl2 Co1 2.4479(12)
